data_2203614
loop_
_publ_author_name
'Shaheen, Farzana'
'Ahmad, Manzoor'
'Anjum, Shazia'
'Rahman, Azhar Abdul'
'Fun, Hoong-Kun'
'Ahmad, Habib'
'Choudhary, M. Iqbal'
Atta-ur-Rahman

_publ_section_title
;
 20-<i>N</i>-Ethyl-1,8,14-trihydroxy-16\b,18-dimethoxylycoctonine
;
_journal_issue 5
_journal_name_full 'Acta Crystallographica Section E'
_journal_page_first o774
_journal_page_last o776
_journal_paper_doi 10.1107/S1600536804008189
_journal_volume 60
_journal_year 2004
_chemical_formula_iupac 'C23 H37 N O5'
_chemical_formula_moiety 'C23 H37 N O5'
_chemical_formula_sum 'C23 H37 N O5'
_chemical_formula_weight 407.54
_chemical_melting_point 493
_chemical_name_common Talatisidine
_chemical_name_systematic
;
20-N-Ethyl-1,8,14-trihydroxy-16\b,18-dimethoxylycoctonine
;
_space_group_IT_number 5
_symmetry_cell_setting monoclinic
_symmetry_space_group_name_Hall 'C 2y'
_symmetry_space_group_name_H-M 'C 1 2 1'
_atom_sites_solution_hydrogens geom
_atom_sites_solution_primary direct
_atom_sites_solution_secondary difmap
_audit_creation_method SHELXL97
_cell_angle_alpha 90.00
_cell_angle_beta 120.943(5)
_cell_angle_gamma 90.00
_cell_formula_units_Z 4
_cell_length_a 24.189(7)
_cell_length_b 7.747(2)
_cell_length_c 13.310(4)
_cell_measurement_reflns_used 7164
_cell_measurement_temperature 293(2)
_cell_measurement_theta_max 25.0
_cell_measurement_theta_min 1.8
_cell_volume 2139.2(11)
_computing_cell_refinement 'SAINT (Siemens, 1996)'
_computing_data_collection 'SMART (Siemens, 1996)'
_computing_data_reduction SAINT
_computing_molecular_graphics SHELXTL
_computing_publication_material 'SHELXTL, PARST (Nardelli, 1995) and PLATON (Spek, 1990)'
_computing_structure_refinement SHELXTL
_computing_structure_solution 'SHELXTL (Sheldrick, 1997)'
_diffrn_ambient_temperature 293(2)
_diffrn_detector_area_resol_mean 8.33
_diffrn_measured_fraction_theta_full 0.997
_diffrn_measured_fraction_theta_max 0.997
_diffrn_measurement_device_type 'Siemens SMART CCD area-detector'
_diffrn_measurement_method \w
_diffrn_radiation_monochromator graphite
_diffrn_radiation_source 'fine-focus sealed tube'
_diffrn_radiation_type MoK\a
_diffrn_radiation_wavelength 0.71073
_diffrn_reflns_av_R_equivalents 0.0252
_diffrn_reflns_av_sigmaI/netI 0.0308
_diffrn_reflns_limit_h_max 28
_diffrn_reflns_limit_h_min -27
_diffrn_reflns_limit_k_max 9
_diffrn_reflns_limit_k_min -9
_diffrn_reflns_limit_l_max 10
_diffrn_reflns_limit_l_min -15
_diffrn_reflns_number 5739
_diffrn_reflns_theta_full 25.00
_diffrn_reflns_theta_max 25.00
_diffrn_reflns_theta_min 1.78
_diffrn_standards_decay_% 0
_diffrn_standards_interval_count 0
_diffrn_standards_number 0
_exptl_absorpt_coefficient_mu 0.088
_exptl_absorpt_correction_T_max 0.991
_exptl_absorpt_correction_T_min 0.962
_exptl_absorpt_correction_type empirical
_exptl_absorpt_process_details '(SADABS; Sheldrick, 1996)'
_exptl_crystal_colour colourless
_exptl_crystal_density_diffrn 1.265
_exptl_crystal_density_meas ?
_exptl_crystal_density_method .
_exptl_crystal_description slab
_exptl_crystal_F_000 888
_exptl_crystal_size_max 0.44
_exptl_crystal_size_mid 0.22
_exptl_crystal_size_min 0.10
_refine_diff_density_max 0.220
_refine_diff_density_min -0.204
_refine_ls_extinction_method none
_refine_ls_goodness_of_fit_ref 1.281
_refine_ls_hydrogen_treatment constr
_refine_ls_matrix_type full
_refine_ls_number_parameters 261
_refine_ls_number_reflns 2033
_refine_ls_number_restraints 1
_refine_ls_restrained_S_all 1.280
_refine_ls_R_factor_all 0.0652
_refine_ls_R_factor_gt 0.0630
_refine_ls_shift/su_max 0.000
_refine_ls_shift/su_mean 0.000
_refine_ls_structure_factor_coef Fsqd
_refine_ls_weighting_details 'calc w = 1/[\s^2^(Fo^2^)+(0.0384P)^2^+3.837P] where P=(Fo^2^+2Fc^2^)/3'
_refine_ls_weighting_scheme calc
_refine_ls_wR_factor_gt 0.1302
_refine_ls_wR_factor_ref 0.1311
_reflns_number_gt 1965
_reflns_number_total 2033
_reflns_threshold_expression I>2\s(I)
_cod_data_source_file lh6183.cif
_cod_data_source_block I
_cod_original_cell_volume 2139.3(10)
_cod_original_sg_symbol_H-M 'C 2'
_cod_database_code 2203614
_cod_database_fobs_code 2203614

loop_
_symmetry_equiv_pos_as_xyz
'x, y, z'
'-x, y, -z'
'x+1/2, y+1/2, z'
'-x+1/2, y+1/2, -z'

loop_
_atom_site_label
_atom_site_fract_x
_atom_site_fract_y
_atom_site_fract_z
_atom_site_U_iso_or_equiv
_atom_site_adp_type
_atom_site_calc_flag
_atom_site_refinement_flags
_atom_site_occupancy
_atom_site_type_symbol
O1 0.71801(17) 0.3560(4) 0.3535(3) 0.0402(9) Uani d . 1 O
H1O 0.7476 0.2889 0.3693 0.060 Uiso calc R 1 H
O2 0.82207(16) 1.1200(5) 0.4062(3) 0.0364(8) Uani d . 1 O
O3 0.94172(14) 0.9151(5) 0.5238(3) 0.0409(9) Uani d . 1 O
H3O 0.9775 0.8933 0.5801 0.061 Uiso calc R 1 H
O4 0.56660(18) 0.7443(6) 0.3485(3) 0.0590(12) Uani d . 1 O
O5 0.93994(15) 0.8160(6) 0.2852(3) 0.0523(11) Uani d . 1 O
N1 0.65690(17) 0.7688(6) 0.0928(3) 0.0352(10) Uani d . 1 N
C1 0.7043(2) 0.4554(6) 0.2528(4) 0.0336(11) Uani d . 1 C
H1 0.7291 0.4083 0.2197 0.040 Uiso calc R 1 H
C2 0.6329(2) 0.4334(7) 0.1638(4) 0.0424(13) Uani d . 1 C
H2A 0.6239 0.4745 0.0880 0.051 Uiso calc R 1 H
H2B 0.6218 0.3118 0.1563 0.051 Uiso calc R 1 H
C3 0.5921(2) 0.5316(8) 0.1999(5) 0.0425(13) Uani d . 1 C
H3A 0.5966 0.4794 0.2700 0.051 Uiso calc R 1 H
H3B 0.5472 0.5231 0.1384 0.051 Uiso calc R 1 H
C4 0.6112(2) 0.7217(7) 0.2239(4) 0.0354(11) Uani d . 1 C
C5 0.6815(2) 0.7391(6) 0.3253(4) 0.0260(10) Uani d . 1 C
H5 0.6870 0.6952 0.3990 0.031 Uiso calc R 1 H
C6 0.70398(19) 0.9284(6) 0.3372(4) 0.0267(10) Uani d . 1 C
H6A 0.6674 1.0063 0.3048 0.032 Uiso calc R 1 H
H6B 0.7330 0.9579 0.4188 0.032 Uiso calc R 1 H
C7 0.73880(19) 0.9402(6) 0.2679(4) 0.0253(9) Uani d . 1 C
H7 0.7228 1.0392 0.2146 0.030 Uiso calc R 1 H
C8 0.81129(19) 0.9540(6) 0.3505(4) 0.0268(10) Uani d . 1 C
C9 0.83242(19) 0.8115(6) 0.4431(4) 0.0263(10) Uani d . 1 C
H9 0.8263 0.8494 0.5070 0.032 Uiso calc R 1 H
C10 0.79751(19) 0.6371(6) 0.3928(4) 0.0254(9) Uani d . 1 C
H10 0.7985 0.5741 0.4575 0.030 Uiso calc R 1 H
C11 0.72591(19) 0.6435(6) 0.2914(3) 0.0246(9) Uani d . 1 C
C12 0.8434(2) 0.5390(7) 0.3615(5) 0.0371(11) Uani d . 1 C
H12A 0.8600 0.4349 0.4082 0.044 Uiso calc R 1 H
H12B 0.8205 0.5074 0.2793 0.044 Uiso calc R 1 H
C13 0.8982(2) 0.6645(6) 0.3889(4) 0.0353(11) Uani d . 1 C
H13 0.9384 0.6018 0.4134 0.042 Uiso calc R 1 H
C14 0.9027(2) 0.7641(6) 0.4909(4) 0.0297(10) Uani d . 1 C
H14 0.9178 0.6877 0.5588 0.036 Uiso calc R 1 H
C15 0.8494(2) 0.9505(7) 0.2854(4) 0.0374(12) Uani d . 1 C
H15A 0.8202 0.9849 0.2049 0.045 Uiso calc R 1 H
H15B 0.8829 1.0376 0.3205 0.045 Uiso calc R 1 H
C16 0.8809(2) 0.7809(7) 0.2837(4) 0.0367(11) Uani d . 1 C
H16 0.8514 0.7183 0.2117 0.044 Uiso calc R 1 H
C17 0.7208(2) 0.7714(6) 0.1984(4) 0.0286(10) Uani d . 1 C
H17 0.7534 0.7436 0.1782 0.034 Uiso calc R 1 H
C18 0.5641(2) 0.8147(8) 0.2495(4) 0.0428(13) Uani d . 1 C
H18A 0.5749 0.9365 0.2624 0.051 Uiso calc R 1 H
H18B 0.5207 0.8042 0.1825 0.051 Uiso calc R 1 H
C19 0.6049(2) 0.8125(8) 0.1148(4) 0.0415(13) Uani d . 1 C
H19A 0.5639 0.7809 0.0466 0.050 Uiso calc R 1 H
H19B 0.6047 0.9365 0.1250 0.050 Uiso calc R 1 H
C20 0.6517(3) 0.8720(9) -0.0026(4) 0.0534(15) Uani d . 1 C
H20A 0.6619 0.9909 0.0232 0.064 Uiso calc R 1 H
H20B 0.6074 0.8688 -0.0673 0.064 Uiso calc R 1 H
C21 0.6952(3) 0.8130(11) -0.0461(5) 0.077(2) Uani d . 1 C
H21A 0.6897 0.8876 -0.1082 0.116 Uiso calc R 1 H
H21B 0.6842 0.6968 -0.0749 0.116 Uiso calc R 1 H
H21C 0.7392 0.8169 0.0170 0.116 Uiso calc R 1 H
C22 0.5150(3) 0.8001(9) 0.3620(5) 0.0563(15) Uani d . 1 C
H22A 0.5191 0.7490 0.4312 0.084 Uiso calc R 1 H
H22B 0.4748 0.7655 0.2948 0.084 Uiso calc R 1 H
H22C 0.5161 0.9235 0.3690 0.084 Uiso calc R 1 H
C23 0.9324(3) 0.8600(14) 0.1794(6) 0.090(3) Uani d . 1 C
H23A 0.9738 0.8826 0.1888 0.135 Uiso calc R 1 H
H23B 0.9061 0.9616 0.1500 0.135 Uiso calc R 1 H
H23C 0.9120 0.7668 0.1250 0.135 Uiso calc R 1 H
H2O 0.858(2) 1.117(8) 0.470(5) 0.041(15) Uiso d . 1 H

loop_
_atom_site_aniso_label
_atom_site_aniso_U_11
_atom_site_aniso_U_22
_atom_site_aniso_U_33
_atom_site_aniso_U_12
_atom_site_aniso_U_13
_atom_site_aniso_U_23
O1 0.052(2) 0.0191(17) 0.062(2) 0.0043(16) 0.0378(19) 0.0085(17)
O2 0.0254(16) 0.0301(19) 0.042(2) -0.0013(15) 0.0087(16) -0.0048(17)
O3 0.0228(15) 0.040(2) 0.047(2) -0.0019(15) 0.0085(15) -0.0047(17)
O4 0.049(2) 0.082(3) 0.063(2) 0.020(2) 0.0402(19) 0.021(2)
O5 0.0320(17) 0.085(3) 0.053(2) -0.013(2) 0.0315(16) -0.013(2)
N1 0.031(2) 0.047(3) 0.0210(18) -0.0078(19) 0.0083(16) 0.0012(19)
C1 0.039(2) 0.027(3) 0.043(3) -0.007(2) 0.026(2) -0.005(2)
C2 0.046(3) 0.029(3) 0.047(3) -0.020(3) 0.020(3) -0.013(3)
C3 0.026(2) 0.052(3) 0.045(3) -0.009(2) 0.015(2) 0.001(3)
C4 0.023(2) 0.039(3) 0.037(3) 0.000(2) 0.010(2) 0.004(2)
C5 0.028(2) 0.026(2) 0.022(2) 0.0014(18) 0.0117(18) 0.0038(19)
C6 0.019(2) 0.027(2) 0.026(2) 0.0032(19) 0.0054(17) -0.004(2)
C7 0.026(2) 0.023(2) 0.028(2) 0.0041(19) 0.0144(18) 0.010(2)
C8 0.025(2) 0.020(2) 0.036(2) -0.0002(19) 0.0158(19) -0.001(2)
C9 0.024(2) 0.031(3) 0.025(2) 0.0034(19) 0.0135(18) 0.0006(19)
C10 0.029(2) 0.019(2) 0.030(2) 0.0034(19) 0.0171(19) 0.006(2)
C11 0.0198(19) 0.032(3) 0.023(2) -0.0022(19) 0.0117(17) 0.001(2)
C12 0.037(3) 0.024(2) 0.054(3) 0.000(2) 0.027(2) -0.003(2)
C13 0.027(2) 0.031(3) 0.051(3) 0.007(2) 0.022(2) 0.002(2)
C14 0.023(2) 0.031(3) 0.031(2) 0.0062(19) 0.0106(18) 0.007(2)
C15 0.041(3) 0.041(3) 0.037(3) -0.009(2) 0.024(2) 0.008(2)
C16 0.032(2) 0.049(3) 0.036(2) -0.005(2) 0.022(2) -0.008(2)
C17 0.031(2) 0.027(2) 0.031(2) 0.000(2) 0.0183(19) 0.003(2)
C18 0.026(2) 0.046(3) 0.054(3) 0.008(2) 0.019(2) 0.009(3)
C19 0.027(2) 0.050(3) 0.032(2) -0.004(2) 0.005(2) 0.005(3)
C20 0.049(3) 0.069(4) 0.028(3) -0.009(3) 0.010(2) 0.009(3)
C21 0.107(5) 0.099(6) 0.045(3) -0.017(5) 0.053(4) 0.003(4)
C22 0.050(3) 0.052(4) 0.079(4) 0.003(3) 0.042(3) 0.000(3)
C23 0.070(4) 0.159(9) 0.074(4) -0.035(5) 0.061(4) -0.019(5)

loop_
_atom_type_symbol
_atom_type_description
_atom_type_scat_dispersion_real
_atom_type_scat_dispersion_imag
_atom_type_scat_source
C C 0.0033 0.0000 'International Tables Vol C Tables 4.2.6.8 and 6.1.1.4'
H H 0.0000 0.0000 'International Tables Vol C Tables 4.2.6.8 and 6.1.1.4'
N N 0.0061 0.0000 'International Tables Vol C Tables 4.2.6.8 and 6.1.1.4'
O O 0.0106 0.0000 'International Tables Vol C Tables 4.2.6.8 and 6.1.1.4'

loop_
_geom_angle_atom_site_label_1
_geom_angle_atom_site_label_2
_geom_angle_atom_site_label_3
_geom_angle
C1 O1 H1O 109.5
C8 O2 H2O 108(4)
C14 O3 H3O 109.5
C18 O4 C22 112.7(4)
C23 O5 C16 115.2(4)
C20 N1 C17 114.1(4)
C20 N1 C19 110.4(4)
C17 N1 C19 113.3(3)
O1 C1 C2 107.1(4)
O1 C1 C11 108.8(4)
C2 C1 C11 114.8(4)
O1 C1 H1 108.7
C2 C1 H1 108.7
C11 C1 H1 108.7
C3 C2 C1 111.2(4)
C3 C2 H2A 109.4
C1 C2 H2A 109.4
C3 C2 H2B 109.4
C1 C2 H2B 109.4
H2A C2 H2B 108.0
C2 C3 C4 112.1(4)
C2 C3 H3A 109.2
C4 C3 H3A 109.2
C2 C3 H3B 109.2
C4 C3 H3B 109.2
H3A C3 H3B 107.9
C18 C4 C3 108.8(4)
C18 C4 C5 112.2(4)
C3 C4 C5 110.3(4)
C18 C4 C19 105.6(4)
C3 C4 C19 111.6(4)
C5 C4 C19 108.4(4)
C4 C5 C6 110.2(4)
C4 C5 C11 108.7(4)
C6 C5 C11 102.9(3)
C4 C5 H5 111.6
C6 C5 H5 111.6
C11 C5 H5 111.6
C7 C6 C5 105.5(4)
C7 C6 H6A 110.6
C5 C6 H6A 110.6
C7 C6 H6B 110.6
C5 C6 H6B 110.6
H6A C6 H6B 108.8
C8 C7 C17 111.2(4)
C8 C7 C6 110.7(3)
C17 C7 C6 103.8(4)
C8 C7 H7 110.3
C17 C7 H7 110.3
C6 C7 H7 110.3
O2 C8 C7 105.8(3)
O2 C8 C9 109.4(3)
C7 C8 C9 108.3(3)
O2 C8 C15 107.5(4)
C7 C8 C15 112.9(4)
C9 C8 C15 112.7(4)
C14 C9 C8 110.4(4)
C14 C9 C10 102.3(4)
C8 C9 C10 113.4(3)
C14 C9 H9 110.2
C8 C9 H9 110.2
C10 C9 H9 110.2
C9 C10 C11 117.6(4)
C9 C10 C12 103.6(3)
C11 C10 C12 114.2(4)
C9 C10 H10 107.0
C11 C10 H10 107.0
C12 C10 H10 107.0
C17 C11 C1 117.8(4)
C17 C11 C5 98.4(4)
C1 C11 C5 112.4(3)
C17 C11 C10 108.1(3)
C1 C11 C10 107.1(4)
C5 C11 C10 113.1(3)
C13 C12 C10 105.9(4)
C13 C12 H12A 110.6
C10 C12 H12A 110.6
C13 C12 H12B 110.6
C10 C12 H12B 110.6
H12A C12 H12B 108.7
C14 C13 C12 101.0(4)
C14 C13 C16 112.3(4)
C12 C13 C16 111.1(4)
C14 C13 H13 110.7
C12 C13 H13 110.7
C16 C13 H13 110.7
O3 C14 C13 115.0(4)
O3 C14 C9 110.6(4)
C13 C14 C9 101.5(3)
O3 C14 H14 109.8
C13 C14 H14 109.8
C9 C14 H14 109.8
C16 C15 C8 117.9(4)
C16 C15 H15A 107.8
C8 C15 H15A 107.8
C16 C15 H15B 107.8
C8 C15 H15B 107.8
H15A C15 H15B 107.2
O5 C16 C15 109.6(4)
O5 C16 C13 107.2(4)
C15 C16 C13 113.4(4)
O5 C16 H16 108.8
C15 C16 H16 108.8
C13 C16 H16 108.8
N1 C17 C7 115.2(4)
N1 C17 C11 111.9(4)
C7 C17 C11 100.6(3)
N1 C17 H17 109.6
C7 C17 H17 109.6
C11 C17 H17 109.6
O4 C18 C4 110.5(4)
O4 C18 H18A 109.5
C4 C18 H18A 109.5
O4 C18 H18B 109.6
C4 C18 H18B 109.5
H18A C18 H18B 108.1
N1 C19 C4 113.5(4)
N1 C19 H19A 108.9
C4 C19 H19A 108.9
N1 C19 H19B 108.9
C4 C19 H19B 108.9
H19A C19 H19B 107.7
N1 C20 C21 113.9(5)
N1 C20 H20A 108.8
C21 C20 H20A 108.8
N1 C20 H20B 108.8
C21 C20 H20B 108.8
H20A C20 H20B 107.7
C20 C21 H21A 109.5
C20 C21 H21B 109.5
H21A C21 H21B 109.5
C20 C21 H21C 109.5
H21A C21 H21C 109.5
H21B C21 H21C 109.5
O4 C22 H22A 109.5
O4 C22 H22B 109.5
H22A C22 H22B 109.5
O4 C22 H22C 109.5
H22A C22 H22C 109.5
H22B C22 H22C 109.5
O5 C23 H23A 109.5
O5 C23 H23B 109.5
H23A C23 H23B 109.5
O5 C23 H23C 109.5
H23A C23 H23C 109.5
H23B C23 H23C 109.5

loop_
_geom_bond_atom_site_label_1
_geom_bond_atom_site_label_2
_geom_bond_distance
O1 C1 1.429(6)
O1 H1O 0.8200
O2 C8 1.439(6)
O2 H2O 0.85(5)
O3 C14 1.424(6)
O3 H3O 0.8200
O4 C18 1.400(6)
O4 C22 1.417(6)
O5 C23 1.367(7)
O5 C16 1.444(5)
N1 C20 1.450(6)
N1 C17 1.460(5)
N1 C19 1.470(6)
C1 C2 1.520(6)
C1 C11 1.544(7)
C1 H1 0.9800
C2 C3 1.506(7)
C2 H2A 0.9700
C2 H2B 0.9700
C3 C4 1.527(8)
C3 H3A 0.9700
C3 H3B 0.9700
C4 C18 1.527(7)
C4 C5 1.540(6)
C4 C19 1.549(7)
C5 C6 1.544(7)
C5 C11 1.551(6)
C5 H5 0.9800
C6 C7 1.538(6)
C6 H6A 0.9700
C6 H6B 0.9700
C7 C8 1.520(6)
C7 C17 1.530(6)
C7 H7 0.9800
C8 C9 1.534(6)
C8 C15 1.556(6)
C9 C14 1.521(5)
C9 C10 1.551(6)
C9 H9 0.9800
C10 C11 1.555(6)
C10 C12 1.567(6)
C10 H10 0.9800
C11 C17 1.541(6)
C12 C13 1.531(6)
C12 H12A 0.9700
C12 H12B 0.9700
C13 C14 1.516(6)
C13 C16 1.532(7)
C13 H13 0.9800
C14 H14 0.9800
C15 C16 1.525(7)
C15 H15A 0.9700
C15 H15B 0.9700
C16 H16 0.9800
C17 H17 0.9800
C18 H18A 0.9700
C18 H18B 0.9700
C19 H19A 0.9700
C19 H19B 0.9700
C20 C21 1.510(8)
C20 H20A 0.9700
C20 H20B 0.9700
C21 H21A 0.9600
C21 H21B 0.9600
C21 H21C 0.9600
C22 H22A 0.9600
C22 H22B 0.9600
C22 H22C 0.9600
C23 H23A 0.9600
C23 H23B 0.9600
C23 H23C 0.9600

loop_
_geom_hbond_atom_site_label_D
_geom_hbond_atom_site_label_H
_geom_hbond_atom_site_label_A
_geom_hbond_site_symmetry_A
_geom_hbond_distance_DH
_geom_hbond_distance_HA
_geom_hbond_distance_DA
_geom_hbond_angle_DHA
_geom_hbond_publ_flag
O1 H1O O2 1_545 0.82 2.07 2.889(6) 179 yes
O2 H2O O3 1_555 0.84 2.37 2.945(6) 126 yes
O2 H2O O4 4_656 0.84 2.36 3.130(5) 151 yes
O3 H3O O5 2_756 0.82 1.96 2.781(6) 174 yes
C2 H2A N1 1_555 0.97 2.41 2.923(7) 113 yes
C6 H6B O2 1_555 0.97 2.57 2.911(7) 101 yes
C9 H9 O1 4_656 0.98 2.57 3.512(7) 159 yes
C10 H10 O1 1_555 0.98 2.40 2.770(7) 101 yes

loop_
_geom_torsion_atom_site_label_1
_geom_torsion_atom_site_label_2
_geom_torsion_atom_site_label_3
_geom_torsion_atom_site_label_4
_geom_torsion
O1 C1 C2 C3 73.1(5)
C11 C1 C2 C3 -47.7(6)
C1 C2 C3 C4 54.0(6)
C2 C3 C4 C18 175.1(4)
C2 C3 C4 C5 -61.5(6)
C2 C3 C4 C19 59.0(5)
C18 C4 C5 C6 -67.1(5)
C3 C4 C5 C6 171.5(4)
C19 C4 C5 C6 49.0(5)
C18 C4 C5 C11 -179.2(4)
C3 C4 C5 C11 59.4(5)
C19 C4 C5 C11 -63.1(5)
C4 C5 C6 C7 -95.4(4)
C11 C5 C6 C7 20.3(4)
C5 C6 C7 C8 -106.8(4)
C5 C6 C7 C17 12.6(4)
C17 C7 C8 O2 177.5(3)
C6 C7 C8 O2 -67.7(4)
C17 C7 C8 C9 -65.4(4)
C6 C7 C8 C9 49.5(5)
C17 C7 C8 C15 60.2(5)
C6 C7 C8 C15 175.1(4)
O2 C8 C9 C14 -91.1(4)
C7 C8 C9 C14 154.1(4)
C15 C8 C9 C14 28.4(5)
O2 C8 C9 C10 154.8(3)
C7 C8 C9 C10 40.0(5)
C15 C8 C9 C10 -85.7(4)
C14 C9 C10 C11 -153.9(3)
C8 C9 C10 C11 -35.0(5)
C14 C9 C10 C12 -26.9(4)
C8 C9 C10 C12 92.0(4)
O1 C1 C11 C17 175.1(3)
C2 C1 C11 C17 -65.0(5)
O1 C1 C11 C5 -71.6(4)
C2 C1 C11 C5 48.3(5)
O1 C1 C11 C10 53.1(4)
C2 C1 C11 C10 173.0(4)
C4 C5 C11 C17 71.9(4)
C6 C5 C11 C17 -44.9(4)
C4 C5 C11 C1 -52.9(5)
C6 C5 C11 C1 -169.7(3)
C4 C5 C11 C10 -174.3(4)
C6 C5 C11 C10 68.9(4)
C9 C10 C11 C17 48.7(5)
C12 C10 C11 C17 -73.0(5)
C9 C10 C11 C1 176.6(4)
C12 C10 C11 C1 54.9(5)
C9 C10 C11 C5 -59.1(5)
C12 C10 C11 C5 179.2(4)
C9 C10 C12 C13 -3.0(5)
C11 C10 C12 C13 126.1(4)
C10 C12 C13 C14 31.8(5)
C10 C12 C13 C16 -87.5(5)
C12 C13 C14 O3 -168.6(4)
C16 C13 C14 O3 -50.2(5)
C12 C13 C14 C9 -49.1(4)
C16 C13 C14 C9 69.3(4)
C8 C9 C14 O3 49.2(5)
C10 C9 C14 O3 170.2(3)
C8 C9 C14 C13 -73.4(4)
C10 C9 C14 C13 47.7(4)
O2 C8 C15 C16 143.4(4)
C7 C8 C15 C16 -100.3(5)
C9 C8 C15 C16 22.8(6)
C23 O5 C16 C15 -80.2(7)
C23 O5 C16 C13 156.4(6)
C8 C15 C16 O5 -146.8(4)
C8 C15 C16 C13 -27.1(6)
C14 C13 C16 O5 100.8(4)
C12 C13 C16 O5 -146.9(4)
C14 C13 C16 C15 -20.3(5)
C12 C13 C16 C15 91.9(5)
C20 N1 C17 C7 72.7(5)
C19 N1 C17 C7 -54.8(5)
C20 N1 C17 C11 -173.2(4)
C19 N1 C17 C11 59.3(5)
C8 C7 C17 N1 -161.4(3)
C6 C7 C17 N1 79.5(4)
C8 C7 C17 C11 78.2(4)
C6 C7 C17 C11 -40.9(4)
C1 C11 C17 N1 50.9(5)
C5 C11 C17 N1 -69.9(4)
C10 C11 C17 N1 172.4(4)
C1 C11 C17 C7 173.7(4)
C5 C11 C17 C7 52.9(4)
C10 C11 C17 C7 -64.8(4)
C22 O4 C18 C4 -167.6(5)
C3 C4 C18 O4 61.0(6)
C5 C4 C18 O4 -61.2(6)
C19 C4 C18 O4 -179.1(4)
C20 N1 C19 C4 -173.9(4)
C17 N1 C19 C4 -44.5(6)
C18 C4 C19 N1 166.5(4)
C3 C4 C19 N1 -75.5(5)
C5 C4 C19 N1 46.1(6)
C17 N1 C20 C21 61.9(6)
C19 N1 C20 C21 -169.1(5)

loop_
_cod_related_entry_id
_cod_related_entry_database
_cod_related_entry_code
1 ChemSpider 21174302
